data_2243208
loop_
_publ_author_name
'Sedykh, Alexander E.'
'Kurth, Dirk G.'
'M\"uller-Buschbaum, Klaus'

_publ_section_title
;
 The crystal structure of the triclinic polymorph of
 1,4-bis([2,2':6',2''-terpyridin]-4'-yl)benzene
;
_journal_coeditor_code SU5525
_journal_issue 12
_journal_name_full 'Acta Crystallographica Section E'
_journal_page_first 1947
_journal_page_last 1951
_journal_paper_doi 10.1107/S2056989019015810
_journal_volume 75
_journal_year 2019
_chemical_formula_iupac 'C36 H24 N6'
_chemical_formula_moiety 'C36 H24 N6'
_chemical_formula_sum 'C36 H24 N6'
_chemical_formula_weight 540.61
_chemical_name_systematic
;
1,4-Bis([2,2':6',2''-terpyridin]-4'-yl)benzene
;
_space_group_crystal_system triclinic
_space_group_IT_number 2
_space_group_name_Hall '-P 1'
_space_group_name_H-M_alt 'P -1'
_symmetry_space_group_name_Hall '-P 1'
_symmetry_space_group_name_H-M 'P -1'
_atom_sites_solution_hydrogens geom
_atom_sites_solution_primary dual
_atom_sites_solution_secondary difmap
_audit_creation_method SHELXL-2018/3
_cell_angle_alpha 100.050(7)
_cell_angle_beta 102.247(6)
_cell_angle_gamma 104.314(7)
_cell_formula_units_Z 1
_cell_length_a 7.312(2)
_cell_length_b 8.847(3)
_cell_length_c 11.039(3)
_cell_measurement_reflns_used 3259
_cell_measurement_temperature 100(2)
_cell_measurement_theta_max 27.09
_cell_measurement_theta_min 2.45
_cell_volume 656.5(3)
_computing_cell_refinement
;
SAINT (Bruker, 2017)
;
_computing_data_collection
;
APEX3 (Bruker, 2017)
;
_computing_data_reduction
;
SAINT (Bruker, 2017)
;
_computing_molecular_graphics
;
<i>shelXle</i> (H\"ubschle <i>et al.</i>, 2011) and Mercury (Macrae
<i>et al.</i>,  2008)
;
_computing_publication_material
;
SHELXL (Sheldrick, 2015b), PLATON (Spek, 2009) and
publCIF (Westrip, 2010)
;
_computing_structure_refinement
;
SHELXL (Sheldrick, 2015b)
;
_computing_structure_solution
;
SHELXT (Sheldrick, 2015a)
;
_diffrn_ambient_temperature 100(2)
_diffrn_detector 'CCD area detector'
_diffrn_detector_area_resol_mean 8.333
_diffrn_measured_fraction_theta_full 0.999
_diffrn_measured_fraction_theta_max 0.996
_diffrn_measurement_device_type 'Bruker X8 APEXII'
_diffrn_measurement_method '\f and \w scans'
_diffrn_radiation_monochromator 'multi-layer mirror'
_diffrn_radiation_type MoK\a
_diffrn_radiation_wavelength 0.71073
_diffrn_reflns_av_R_equivalents 0.0491
_diffrn_reflns_av_unetI/netI 0.0545
_diffrn_reflns_limit_h_max 5
_diffrn_reflns_limit_h_min -9
_diffrn_reflns_limit_k_max 11
_diffrn_reflns_limit_k_min -11
_diffrn_reflns_limit_l_max 14
_diffrn_reflns_limit_l_min -14
_diffrn_reflns_number 10437
_diffrn_reflns_theta_full 26.000
_diffrn_reflns_theta_max 27.196
_diffrn_reflns_theta_min 1.944
_diffrn_source 'rotating-anode (Nonius FR-591)'
_exptl_absorpt_coefficient_mu 0.083
_exptl_absorpt_correction_T_max 0.9583
_exptl_absorpt_correction_T_min 0.7641
_exptl_absorpt_correction_type multi-scan
_exptl_absorpt_process_details
;
(SADABS; Bruker, 2017)
;
_exptl_crystal_colour colourless
_exptl_crystal_density_diffrn 1.368
_exptl_crystal_description plate
_exptl_crystal_F_000 282
_exptl_crystal_size_max 0.530
_exptl_crystal_size_mid 0.296
_exptl_crystal_size_min 0.234
_refine_diff_density_max 0.265
_refine_diff_density_min -0.223
_refine_ls_extinction_method none
_refine_ls_goodness_of_fit_ref 1.090
_refine_ls_hydrogen_treatment constr
_refine_ls_matrix_type full
_refine_ls_number_parameters 190
_refine_ls_number_reflns 2918
_refine_ls_number_restraints 0
_refine_ls_restrained_S_all 1.090
_refine_ls_R_factor_all 0.0830
_refine_ls_R_factor_gt 0.0465
_refine_ls_shift/su_max 0.000
_refine_ls_shift/su_mean 0.000
_refine_ls_structure_factor_coef Fsqd
_refine_ls_weighting_details 'w=1/[\\s^2^(Fo^2^)+(0.0552P)^2^+0.1381P] where P=(Fo^2^+2Fc^2^)/3'
_refine_ls_weighting_scheme calc
_refine_ls_wR_factor_gt 0.1188
_refine_ls_wR_factor_ref 0.1334
_reflns_number_gt 1953
_reflns_number_total 2918
_reflns_threshold_expression 'I > 2\s(I)'
_cod_data_source_file su5525sup1.cif
_cod_data_source_block I
_cod_original_cell_volume 656.4(3)
_cod_database_code 2243208
_shelx_space_group_comment
;
The symmetry employed for this shelxl refinement is uniquely defined
by the following loop, which should always be used as a source of
symmetry information in preference to the above space-group names.
They are only intended as comments.
;
_shelx_estimated_absorpt_t_min 0.957
_shelx_estimated_absorpt_t_max 0.981

loop_
_space_group_symop_operation_xyz
'x, y, z'
'-x, -y, -z'

loop_
_atom_site_type_symbol
_atom_site_label
_atom_site_fract_x
_atom_site_fract_y
_atom_site_fract_z
_atom_site_U_iso_or_equiv
_atom_site_adp_type
_atom_site_calc_flag
_atom_site_occupancy
N N1 0.31314(19) 0.57168(16) 0.39738(13) 0.0184(3) Uani d 1
N N2 0.4458(2) 0.73483(17) 0.13929(13) 0.0213(3) Uani d 1
N N3 0.0878(2) 0.29403(17) 0.56336(13) 0.0227(4) Uani d 1
C C1 0.3286(2) 0.5741(2) 0.27836(16) 0.0180(4) Uani d 1
C C2 0.2523(2) 0.4377(2) 0.17767(16) 0.0183(4) Uani d 1
H H2 0.260141 0.444780 0.093931 0.022 Uiso calc 1
C C3 0.1647(2) 0.2912(2) 0.20071(15) 0.0178(4) Uani d 1
C C4 0.1538(2) 0.2879(2) 0.32419(16) 0.0190(4) Uani d 1
H H4 0.098885 0.189236 0.344145 0.023 Uiso calc 1
C C5 0.2242(2) 0.4309(2) 0.41872(15) 0.0170(4) Uani d 1
C C6 0.4396(2) 0.7297(2) 0.25945(15) 0.0177(4) Uani d 1
C C7 0.5401(2) 0.8601(2) 0.36334(16) 0.0223(4) Uani d 1
H H7 0.531212 0.853493 0.446984 0.027 Uiso calc 1
C C8 0.6527(2) 0.9991(2) 0.34305(18) 0.0261(4) Uani d 1
H H8 0.722880 1.089152 0.412386 0.031 Uiso calc 1
C C9 0.6610(2) 1.0042(2) 0.22011(17) 0.0245(4) Uani d 1
H H9 0.737656 1.097586 0.203028 0.029 Uiso calc 1
C C10 0.5551(2) 0.8702(2) 0.12213(17) 0.0236(4) Uani d 1
H H10 0.560586 0.875011 0.037631 0.028 Uiso calc 1
C C11 0.2008(2) 0.4309(2) 0.54952(15) 0.0187(4) Uani d 1
C C12 0.2926(2) 0.5660(2) 0.65033(16) 0.0220(4) Uani d 1
H H12 0.370162 0.661960 0.637260 0.026 Uiso calc 1
C C13 0.2681(3) 0.5569(2) 0.77001(17) 0.0267(4) Uani d 1
H H13 0.330137 0.646686 0.840845 0.032 Uiso calc 1
C C14 0.1533(3) 0.4169(2) 0.78556(17) 0.0270(4) Uani d 1
H H14 0.134352 0.408052 0.866839 0.032 Uiso calc 1
C C15 0.0662(3) 0.2893(2) 0.67977(17) 0.0277(4) Uani d 1
H H15 -0.013662 0.192846 0.690615 0.033 Uiso calc 1
C C16 0.0823(2) 0.14143(19) 0.09699(15) 0.0178(4) Uani d 1
C C17 0.1252(2) 0.0007(2) 0.11349(16) 0.0197(4) Uani d 1
H H17 0.210899 0.000508 0.191289 0.024 Uiso calc 1
C C18 -0.0443(2) 0.1397(2) -0.01748(15) 0.0200(4) Uani d 1
H H18 -0.075227 0.234999 -0.029841 0.024 Uiso calc 1

loop_
_atom_site_aniso_label
_atom_site_aniso_U_11
_atom_site_aniso_U_22
_atom_site_aniso_U_33
_atom_site_aniso_U_12
_atom_site_aniso_U_13
_atom_site_aniso_U_23
N1 0.0168(7) 0.0215(8) 0.0160(8) 0.0058(6) 0.0032(6) 0.0033(6)
N2 0.0215(7) 0.0226(8) 0.0191(8) 0.0060(6) 0.0045(6) 0.0053(6)
N3 0.0234(8) 0.0268(8) 0.0182(8) 0.0065(6) 0.0064(6) 0.0063(6)
C1 0.0136(8) 0.0223(9) 0.0174(9) 0.0066(7) 0.0024(7) 0.0035(7)
C2 0.0162(8) 0.0247(9) 0.0129(9) 0.0049(7) 0.0033(7) 0.0036(7)
C3 0.0136(8) 0.0216(9) 0.0162(9) 0.0054(7) 0.0021(7) 0.0013(7)
C4 0.0158(8) 0.0198(9) 0.0201(9) 0.0039(7) 0.0039(7) 0.0044(7)
C5 0.0129(8) 0.0217(9) 0.0144(9) 0.0048(7) 0.0017(6) 0.0018(7)
C6 0.0140(8) 0.0208(9) 0.0179(9) 0.0062(7) 0.0034(7) 0.0034(7)
C7 0.0216(9) 0.0241(9) 0.0187(9) 0.0049(7) 0.0047(7) 0.0017(7)
C8 0.0213(9) 0.0216(10) 0.0287(11) 0.0023(7) 0.0029(8) -0.0002(8)
C9 0.0191(8) 0.0220(9) 0.0308(11) 0.0029(7) 0.0066(8) 0.0072(8)
C10 0.0229(9) 0.0269(10) 0.0223(10) 0.0071(8) 0.0066(7) 0.0089(8)
C11 0.0156(8) 0.0234(9) 0.0171(9) 0.0081(7) 0.0021(7) 0.0040(7)
C12 0.0205(9) 0.0250(10) 0.0193(9) 0.0080(7) 0.0034(7) 0.0031(8)
C13 0.0263(9) 0.0344(11) 0.0188(10) 0.0144(8) 0.0022(8) 0.0018(8)
C14 0.0277(9) 0.0431(12) 0.0157(9) 0.0169(9) 0.0081(8) 0.0089(8)
C15 0.0285(10) 0.0344(11) 0.0238(10) 0.0096(8) 0.0097(8) 0.0123(9)
C16 0.0148(8) 0.0207(9) 0.0154(9) 0.0011(7) 0.0054(7) 0.0019(7)
C17 0.0172(8) 0.0264(9) 0.0132(9) 0.0052(7) 0.0020(6) 0.0030(7)
C18 0.0201(8) 0.0200(9) 0.0191(9) 0.0052(7) 0.0051(7) 0.0040(7)

loop_
_atom_type_symbol
_atom_type_description
_atom_type_scat_dispersion_real
_atom_type_scat_dispersion_imag
_atom_type_scat_source
C C 0.0033 0.0016 'International Tables Vol C Tables 4.2.6.8 and 6.1.1.4'
H H 0.0000 0.0000 'International Tables Vol C Tables 4.2.6.8 and 6.1.1.4'
N N 0.0061 0.0033 'International Tables Vol C Tables 4.2.6.8 and 6.1.1.4'

loop_
_geom_angle_atom_site_label_1
_geom_angle_atom_site_label_2
_geom_angle_atom_site_label_3
_geom_angle_site_symmetry_1
_geom_angle
C5 N1 C1 . 117.93(14)
C10 N2 C6 . 117.38(14)
C15 N3 C11 . 117.47(15)
N1 C1 C2 . 122.49(15)
N1 C1 C6 . 116.71(14)
C2 C1 C6 . 120.75(15)
C3 C2 C1 . 119.43(15)
C3 C2 H2 . 120.3
C1 C2 H2 . 120.3
C4 C3 C2 . 118.00(15)
C4 C3 C16 . 120.29(15)
C2 C3 C16 . 121.70(15)
C3 C4 C5 . 119.28(16)
C3 C4 H4 . 120.4
C5 C4 H4 . 120.4
N1 C5 C4 . 122.72(15)
N1 C5 C11 . 117.46(14)
C4 C5 C11 . 119.82(15)
N2 C6 C7 . 122.30(16)
N2 C6 C1 . 116.79(14)
C7 C6 C1 . 120.83(15)
C8 C7 C6 . 119.20(16)
C8 C7 H7 . 120.4
C6 C7 H7 . 120.4
C9 C8 C7 . 118.65(16)
C9 C8 H8 . 120.7
C7 C8 H8 . 120.7
C8 C9 C10 . 118.53(16)
C8 C9 H9 . 120.7
C10 C9 H9 . 120.7
N2 C10 C9 . 123.93(17)
N2 C10 H10 . 118.0
C9 C10 H10 . 118.0
N3 C11 C12 . 122.76(16)
N3 C11 C5 . 115.99(14)
C12 C11 C5 . 121.25(15)
C13 C12 C11 . 118.34(17)
C13 C12 H12 . 120.8
C11 C12 H12 . 120.8
C14 C13 C12 . 119.44(17)
C14 C13 H13 . 120.3
C12 C13 H13 . 120.3
C13 C14 C15 . 118.26(17)
C13 C14 H14 . 120.9
C15 C14 H14 . 120.9
N3 C15 C14 . 123.72(18)
N3 C15 H15 . 118.1
C14 C15 H15 . 118.1
C17 C16 C18 . 119.01(15)
C17 C16 C3 . 120.93(15)
C18 C16 C3 . 120.04(15)
C18 C17 C16 2 120.68(16)
C18 C17 H17 2 119.7
C16 C17 H17 . 119.7
C17 C18 C16 2 120.31(16)
C17 C18 H18 2 119.8
C16 C18 H18 . 119.8

loop_
_geom_bond_atom_site_label_1
_geom_bond_atom_site_label_2
_geom_bond_site_symmetry_2
_geom_bond_distance
N1 C5 . 1.340(2)
N1 C1 . 1.346(2)
N2 C10 . 1.334(2)
N2 C6 . 1.345(2)
N3 C15 . 1.334(2)
N3 C11 . 1.340(2)
C1 C2 . 1.393(2)
C1 C6 . 1.489(2)
C2 C3 . 1.389(2)
C2 H2 . 0.9500
C3 C4 . 1.387(2)
C3 C16 . 1.487(2)
C4 C5 . 1.395(2)
C4 H4 . 0.9500
C5 C11 . 1.490(2)
C6 C7 . 1.396(2)
C7 C8 . 1.383(2)
C7 H7 . 0.9500
C8 C9 . 1.379(3)
C8 H8 . 0.9500
C9 C10 . 1.385(2)
C9 H9 . 0.9500
C10 H10 . 0.9500
C11 C12 . 1.393(2)
C12 C13 . 1.384(2)
C12 H12 . 0.9500
C13 C14 . 1.374(3)
C13 H13 . 0.9500
C14 C15 . 1.383(3)
C14 H14 . 0.9500
C15 H15 . 0.9500
C16 C17 . 1.389(2)
C16 C18 . 1.394(2)
C17 C18 2 1.388(2)
C17 H17 . 0.9500
C18 H18 . 0.9500

loop_
_geom_hbond_atom_site_label_D
_geom_hbond_atom_site_label_H
_geom_hbond_atom_site_label_A
_geom_hbond_site_symmetry_A
_geom_hbond_distance_DH
_geom_hbond_distance_HA
_geom_hbond_distance_DA
_geom_hbond_angle_DHA
C17 H17 Cg2 1_545 0.96 2.99 3.682(2) 131

_cod_database_fobs_code 2243208
